data_7101545
loop_
_publ_author_name
'Guo-Yu Yang'
'Yan-Qiong Sun'
'Jie Zhang'

_publ_section_title
;A Series of Luminescent Lanthanide-Cadmium-Organic
Frameworks with Helical Channels and Tubes

;
_journal_issue 45
_journal_name_full 'Chemical Communications'
_journal_paper_doi 10.1039/b610892j
_journal_year 2006
_chemical_formula_sum 'C5 H9 Cd N2 O11.5 S Y'
_chemical_formula_weight 514.51
_chemical_name_systematic
;
?
;
_space_group_IT_number 14
_symmetry_cell_setting monoclinic
_symmetry_space_group_name_Hall '-P 2ybc'
_symmetry_space_group_name_H-M 'P 1 21/c 1'
_atom_sites_solution_hydrogens geom
_atom_sites_solution_primary direct
_atom_sites_solution_secondary difmap
_audit_creation_method SHELXL-97
_cell_angle_alpha 90.00
_cell_angle_beta 101.547(4)
_cell_angle_gamma 90.00
_cell_formula_units_Z 4
_cell_length_a 8.6115(6)
_cell_length_b 10.3674(7)
_cell_length_c 13.8626(13)
_cell_measurement_reflns_used 3241
_cell_measurement_temperature 293(2)
_cell_measurement_theta_max 27.4835
_cell_measurement_theta_min 3.0863
_cell_volume 1212.59(16)
_computing_cell_refinement 'CrystalClear (Rigaku Corp., 2000)'
_computing_data_collection 'CrystalClear (Rigaku Corp., 2000)'
_computing_data_reduction 'CrystalClear (Rigaku Corp., 2000)'
_computing_structure_refinement 'SHELXL-97 (Sheldrick, 1997)'
_computing_structure_solution 'SHELXS-97 (Sheldrick, 1990)'
_diffrn_ambient_temperature 293(2)
_diffrn_detector_area_resol_mean 14.6306
_diffrn_measured_fraction_theta_full 0.997
_diffrn_measured_fraction_theta_max 0.997
_diffrn_measurement_device_type
;
Mercury70 (2x2 bin mode)
;
_diffrn_measurement_method CCD_Profile_fitting
_diffrn_radiation_monochromator 'Graphite Monochromator'
_diffrn_radiation_source 'Rotating Anode'
_diffrn_radiation_type MoK\a
_diffrn_radiation_wavelength 0.71073
_diffrn_reflns_av_R_equivalents 0.0248
_diffrn_reflns_av_sigmaI/netI 0.0242
_diffrn_reflns_limit_h_max 11
_diffrn_reflns_limit_h_min -10
_diffrn_reflns_limit_k_max 12
_diffrn_reflns_limit_k_min -13
_diffrn_reflns_limit_l_max 14
_diffrn_reflns_limit_l_min -17
_diffrn_reflns_number 9195
_diffrn_reflns_theta_full 27.48
_diffrn_reflns_theta_max 27.48
_diffrn_reflns_theta_min 3.11
_exptl_absorpt_coefficient_mu 6.764
_exptl_absorpt_correction_T_max 0.184
_exptl_absorpt_correction_T_min 0.151
_exptl_absorpt_correction_type multi-scan
_exptl_absorpt_process_details 'SADABS (Sheldrick, 1996)'
_exptl_crystal_colour pink
_exptl_crystal_density_diffrn 2.862
_exptl_crystal_density_method 'not measured'
_exptl_crystal_description Prism
_exptl_crystal_F_000 1008
_exptl_crystal_size_max 0.3000
_exptl_crystal_size_mid 0.3000
_exptl_crystal_size_min 0.2500
_refine_diff_density_max 0.913
_refine_diff_density_min -0.916
_refine_diff_density_rms 0.124
_refine_ls_extinction_method none
_refine_ls_goodness_of_fit_ref 1.091
_refine_ls_hydrogen_treatment constr
_refine_ls_matrix_type full
_refine_ls_number_parameters 199
_refine_ls_number_reflns 2772
_refine_ls_number_restraints 0
_refine_ls_restrained_S_all 1.091
_refine_ls_R_factor_all 0.0296
_refine_ls_R_factor_gt 0.0260
_refine_ls_shift/su_max 0.001
_refine_ls_shift/su_mean 0.000
_refine_ls_structure_factor_coef Fsqd
_refine_ls_weighting_details 'calc w=1/[\s^2^(Fo^2^)+(0.0289P)^2^+2.1268P] where P=(Fo^2^+2Fc^2^)/3'
_refine_ls_weighting_scheme calc
_refine_ls_wR_factor_gt 0.0605
_refine_ls_wR_factor_ref 0.0617
_reflns_number_gt 2580
_reflns_number_total 2772
_reflns_threshold_expression >2sigma(I)
_cod_data_source_file b610892j.txt
_cod_depositor_comments
;
The following automatic conversions were performed:
'_exptl_absorpt_correction_type' value 'Multi-scan' changed to
'multi-scan' according to
'/home/saulius/struct/CIF-dictionaries/cif_core.dic' dictionary named
'cif_core.dic' version 2.4.1 from 2010-06-29.

Automatic conversion script
Id: cif_fix_enum 1527 2010-12-29 10:47:43Z saulius 
;
_cod_original_sg_symbol_H-M P21/c
_cod_original_formula_sum 'C5 H9 Cd N2 O11.50 S Y'
_cod_database_code 7101545

loop_
_symmetry_equiv_pos_as_xyz
'x, y, z'
'-x, y+1/2, -z+1/2'
'-x, -y, -z'
'x, -y-1/2, z-1/2'

loop_
_atom_site_label
_atom_site_type_symbol
_atom_site_fract_x
_atom_site_fract_y
_atom_site_fract_z
_atom_site_U_iso_or_equiv
_atom_site_adp_type
_atom_site_occupancy
_atom_site_symmetry_multiplicity
_atom_site_calc_flag
_atom_site_refinement_flags
Y Y 0.92730(4) 0.89920(3) 0.10467(2) 0.01336(9) Uani 1 1 d .
Cd Cd 1.37440(3) 0.98157(2) 0.367112(16) 0.01322(8) Uani 1 1 d .
S S 1.20119(10) 0.72357(9) 0.45929(6) 0.01842(18) Uani 1 1 d .
C1 C 1.5324(4) 1.2367(3) 0.2712(3) 0.0192(7) Uani 1 1 d .
H1A H 1.6126 1.2523 0.3257 0.023 Uiso 1 1 calc R
C2 C 1.3353(4) 1.1484(3) 0.1745(2) 0.0123(6) Uani 1 1 d .
C3 C 1.3840(4) 1.2548(3) 0.1273(2) 0.0134(6) Uani 1 1 d .
C4 C 1.2085(4) 1.0544(3) 0.1467(2) 0.0129(6) Uani 1 1 d .
C5 C 1.3259(4) 1.3173(3) 0.0300(2) 0.0153(6) Uani 1 1 d .
N1 N 1.5090(3) 1.3097(3) 0.1900(2) 0.0162(6) Uani 1 1 d .
N2 N 1.4300(3) 1.1395(3) 0.26662(19) 0.0153(6) Uani 1 1 d .
O1 O 1.1701(3) 0.9826(2) 0.21220(17) 0.0161(5) Uani 1 1 d .
O2 O 1.1345(3) 1.0421(2) 0.05843(16) 0.0156(5) Uani 1 1 d .
O3 O 1.2257(3) 1.2658(3) -0.03513(19) 0.0285(6) Uani 1 1 d .
O4 O 1.3857(3) 1.4256(2) 0.01828(17) 0.0195(5) Uani 1 1 d .
O5 O 1.3677(3) 0.7002(3) 0.4981(2) 0.0325(7) Uani 1 1 d .
O6 O 1.1775(3) 0.8499(3) 0.4078(2) 0.0316(7) Uani 1 1 d .
O7 O 1.1360(3) 0.6232(3) 0.38602(18) 0.0254(6) Uani 1 1 d .
O8 O 1.1099(3) 0.7257(2) 0.53804(18) 0.0226(6) Uani 1 1 d .
O1W O 0.8641(7) 0.9331(4) 0.2666(4) 0.104(2) Uani 1 1 d .
O2W O 1.0059(4) 0.7203(3) 0.2049(2) 0.0370(7) Uani 1 1 d .
O3W O 0.6393(4) 0.9428(4) 0.0977(4) 0.0706(13) Uani 1 1 d .
O4W O 0.9489(10) 1.0028(7) 0.4198(7) 0.063(2) Uani 0.50 1 d P
H11 H 0.8125 0.8744 0.2913 0.080 Uiso 1 1 d R
H12 H 0.8063 0.9764 0.2279 0.080 Uiso 1 1 d R
H21 H 1.0453 0.6715 0.1695 0.080 Uiso 1 1 d R
H22 H 1.0754 0.7243 0.2660 0.080 Uiso 1 1 d R
H31 H 0.5700 0.8736 0.0909 0.080 Uiso 1 1 d R
H32 H 0.5895 1.0207 0.0756 0.080 Uiso 1 1 d R

loop_
_atom_site_aniso_label
_atom_site_aniso_U_11
_atom_site_aniso_U_22
_atom_site_aniso_U_33
_atom_site_aniso_U_23
_atom_site_aniso_U_13
_atom_site_aniso_U_12
Y 0.01670(16) 0.01418(17) 0.00841(16) 0.00079(11) 0.00060(12) -0.00452(12)
Cd 0.01564(13) 0.01430(13) 0.00956(12) 0.00122(8) 0.00211(9) 0.00245(9)
S 0.0225(4) 0.0208(5) 0.0122(4) 0.0001(3) 0.0038(3) -0.0073(3)
C1 0.0217(17) 0.0214(18) 0.0122(16) -0.0001(13) -0.0022(13) -0.0049(14)
C2 0.0133(15) 0.0133(16) 0.0099(15) 0.0022(11) 0.0015(12) -0.0020(12)
C3 0.0128(15) 0.0142(16) 0.0131(16) 0.0002(12) 0.0021(12) -0.0033(12)
C4 0.0115(15) 0.0146(16) 0.0121(15) 0.0009(12) 0.0012(12) 0.0032(12)
C5 0.0145(15) 0.0191(17) 0.0126(16) 0.0018(12) 0.0036(12) -0.0022(13)
N1 0.0179(14) 0.0200(15) 0.0095(13) -0.0006(10) -0.0002(11) -0.0063(12)
N2 0.0168(14) 0.0180(15) 0.0097(13) 0.0026(10) -0.0007(10) -0.0041(11)
O1 0.0177(12) 0.0177(12) 0.0123(11) 0.0040(9) 0.0016(9) -0.0055(9)
O2 0.0161(11) 0.0177(13) 0.0116(11) 0.0007(9) -0.0006(9) -0.0052(9)
O3 0.0329(15) 0.0285(15) 0.0183(13) 0.0077(11) -0.0084(11) -0.0158(12)
O4 0.0228(13) 0.0190(13) 0.0152(12) 0.0047(9) -0.0001(10) -0.0071(10)
O5 0.0242(14) 0.0471(19) 0.0248(15) 0.0015(13) 0.0012(11) -0.0037(13)
O6 0.0379(16) 0.0274(16) 0.0285(15) 0.0094(12) 0.0039(12) -0.0130(13)
O7 0.0346(15) 0.0270(15) 0.0153(13) -0.0052(10) 0.0068(11) -0.0110(12)
O8 0.0314(14) 0.0206(13) 0.0196(13) -0.0052(10) 0.0138(11) -0.0059(11)
O1W 0.187(6) 0.058(3) 0.103(4) 0.040(3) 0.120(4) 0.037(3)
O2W 0.056(2) 0.0327(17) 0.0195(14) 0.0100(12) 0.0002(13) 0.0023(14)
O3W 0.040(2) 0.054(3) 0.124(4) -0.024(3) 0.031(2) -0.0121(19)
O4W 0.066(5) 0.033(4) 0.096(7) -0.009(4) 0.034(5) 0.007(4)

loop_
_atom_type_symbol
_atom_type_description
_atom_type_scat_dispersion_real
_atom_type_scat_dispersion_imag
_atom_type_scat_source
C C 0.0033 0.0016 'International Tables Vol C Tables 4.2.6.8 and 6.1.1.4'
H H 0.0000 0.0000 'International Tables Vol C Tables 4.2.6.8 and 6.1.1.4'
N N 0.0061 0.0033 'International Tables Vol C Tables 4.2.6.8 and 6.1.1.4'
O O 0.0106 0.0060 'International Tables Vol C Tables 4.2.6.8 and 6.1.1.4'
S S 0.1246 0.1234 'International Tables Vol C Tables 4.2.6.8 and 6.1.1.4'
Cd Cd -0.8075 1.2024 'International Tables Vol C Tables 4.2.6.8 and 6.1.1.4'
Y Y -2.7962 3.5667 'International Tables Vol C Tables 4.2.6.8 and 6.1.1.4'

loop_
_geom_angle_atom_site_label_1
_geom_angle_atom_site_label_2
_geom_angle_atom_site_label_3
_geom_angle
_geom_angle_site_symmetry_1
_geom_angle_site_symmetry_3
O3 Y O2 77.30(9) 3_775 3_775
O3 Y O2W 74.13(10) 3_775 .
O2 Y O2W 141.08(10) 3_775 .
O3 Y O8 78.15(10) 3_775 4_575
O2 Y O8 78.56(8) 3_775 4_575
O2W Y O8 70.19(10) . 4_575
O3 Y O7 129.72(10) 3_775 2_755
O2 Y O7 77.63(8) 3_775 2_755
O2W Y O7 141.28(10) . 2_755
O8 Y O7 136.80(9) 4_575 2_755
O3 Y O1W 106.50(16) 3_775 .
O2 Y O1W 144.77(14) 3_775 .
O2W Y O1W 70.02(13) . .
O8 Y O1W 136.66(14) 4_575 .
O7 Y O1W 73.47(12) 2_755 .
O3 Y O1 151.13(9) 3_775 .
O2 Y O1 120.16(8) 3_775 .
O2W Y O1 79.01(9) . .
O8 Y O1 83.02(9) 4_575 .
O7 Y O1 78.60(9) 2_755 .
O1W Y O1 73.25(16) . .
O3 Y O2 136.55(9) 3_775 .
O2 Y O2 68.11(9) 3_775 .
O2W Y O2 119.12(10) . .
O8 Y O2 70.08(8) 4_575 .
O7 Y O2 67.74(9) 2_755 .
O1W Y O2 116.94(15) . .
O1 Y O2 52.08(7) . .
O3 Y O3W 68.35(12) 3_775 .
O2 Y O3W 83.21(14) 3_775 .
O2W Y O3W 109.47(14) . .
O8 Y O3W 144.62(12) 4_575 .
O7 Y O3W 65.95(12) 2_755 .
O1W Y O3W 66.90(19) . .
O1 Y O3W 132.29(12) . .
O2 Y O3W 129.47(12) . .
O3 Y C4 155.46(10) 3_775 .
O2 Y C4 94.07(8) 3_775 .
O2W Y C4 101.09(10) . .
O8 Y C4 77.63(9) 4_575 .
O7 Y C4 68.74(9) 2_755 .
O1W Y C4 93.85(16) . .
O1 Y C4 26.14(8) . .
O2 Y C4 26.19(8) . .
O3W Y C4 134.12(11) . .
O3 Y Y 109.22(7) 3_775 3_775
O2 Y Y 35.67(6) 3_775 3_775
O2W Y Y 139.08(8) . 3_775
O8 Y Y 70.81(6) 4_575 3_775
O7 Y Y 68.78(6) 2_755 3_775
O1W Y Y 139.19(11) . 3_775
O1 Y Y 84.50(5) . 3_775
O2 Y Y 32.44(5) . 3_775
O3W Y Y 109.34(12) . 3_775
C4 Y Y 58.47(6) . 3_775
O3 Y H12 105.5 3_775 .
O2 Y H12 125.8 3_775 .
O2W Y H12 87.4 . .
O8 Y H12 155.7 4_575 .
O7 Y H12 58.9 2_755 .
O1W Y H12 19.0 . .
O1 Y H12 83.4 . .
O2 Y H12 115.7 . .
O3W Y H12 51.5 . .
C4 Y H12 98.2 . .
Y Y H12 127.7 3_775 .
N2 Cd N1 101.00(10) . 2_845
N2 Cd O4 106.49(10) . 4_586
N1 Cd O4 135.23(9) 2_845 4_586
N2 Cd O6 145.73(10) . .
N1 Cd O6 91.08(11) 2_845 .
O4 Cd O6 85.65(10) 4_586 .
N2 Cd O4 108.71(9) . 2_845
N1 Cd O4 70.10(9) 2_845 2_845
O4 Cd O4 67.94(10) 4_586 2_845
O6 Cd O4 105.56(9) . 2_845
N2 Cd O1 70.47(9) . .
N1 Cd O1 89.31(9) 2_845 .
O4 Cd O1 132.92(8) 4_586 .
O6 Cd O1 77.81(9) . .
O4 Cd O1 159.06(8) 2_845 .
O5 S O8 111.34(16) . .
O5 S O7 110.35(18) . .
O8 S O7 109.52(15) . .
O5 S O6 110.91(17) . .
O8 S O6 107.55(17) . .
O7 S O6 107.04(16) . .
N2 C1 N1 113.6(3) . .
N2 C1 H1A 123.2 . .
N1 C1 H1A 123.2 . .
N2 C2 C3 108.2(3) . .
N2 C2 C4 118.4(3) . .
C3 C2 C4 133.4(3) . .
N1 C3 C2 107.7(3) . .
N1 C3 C5 118.3(3) . .
C2 C3 C5 133.9(3) . .
O1 C4 O2 118.7(3) . .
O1 C4 C2 119.5(3) . .
O2 C4 C2 121.9(3) . .
O1 C4 Y 59.06(16) . .
O2 C4 Y 60.44(16) . .
C2 C4 Y 170.6(2) . .
O3 C5 O4 122.2(3) . .
O3 C5 C3 122.1(3) . .
O4 C5 C3 115.6(3) . .
C1 N1 C3 105.5(3) . .
C1 N1 Cd 137.4(2) . 2_855
C3 N1 Cd 117.0(2) . 2_855
C1 N2 C2 104.9(3) . .
C1 N2 Cd 137.5(2) . .
C2 N2 Cd 117.5(2) . .
C4 O1 Y 94.80(19) . .
C4 O1 Cd 112.3(2) . .
Y O1 Cd 152.44(10) . .
C4 O2 Y 153.5(2) . 3_775
C4 O2 Y 93.37(19) . .
Y O2 Y 111.89(9) 3_775 .
C5 O3 Y 154.3(2) . 3_775
C5 O4 Cd 123.3(2) . 4_585
C5 O4 Cd 116.6(2) . 2_855
Cd O4 Cd 112.06(10) 4_585 2_855
S O6 Cd 126.55(17) . .
S O7 Y 134.61(15) . 2_745
S O8 Y 141.28(15) . 4_576
Y O1W H11 119.5 . .
Y O1W H12 71.7 . .
H11 O1W H12 111.3 . .
Y O2W H21 103.8 . .
Y O2W H22 124.0 . .
H21 O2W H22 107.6 . .
Y O3W H31 118.5 . .
Y O3W H32 123.6 . .
H31 O3W H32 113.1 . .

loop_
_geom_bond_atom_site_label_1
_geom_bond_atom_site_label_2
_geom_bond_distance
_geom_bond_site_symmetry_2
Y O3 2.255(3) 3_775
Y O2 2.299(2) 3_775
Y O2W 2.335(3) .
Y O8 2.363(2) 4_575
Y O7 2.395(3) 2_755
Y O1W 2.438(4) .
Y O1 2.469(2) .
Y O2 2.499(2) .
Y O3W 2.504(4) .
Y C4 2.868(3) .
Y Y 3.9765(6) 3_775
Y H12 2.3148 .
Cd N2 2.262(3) .
Cd N1 2.265(3) 2_845
Cd O4 2.290(2) 4_586
Cd O6 2.333(3) .
Cd O4 2.411(2) 2_845
Cd O1 2.489(2) .
S O5 1.448(3) .
S O8 1.468(2) .
S O7 1.484(3) .
S O6 1.486(3) .
C1 N2 1.332(4) .
C1 N1 1.338(4) .
C1 H1A 0.9300 .
C2 N2 1.373(4) .
C2 C3 1.390(4) .
C2 C4 1.457(4) .
C3 N1 1.365(4) .
C3 C5 1.489(4) .
C4 O1 1.268(4) .
C4 O2 1.268(4) .
C5 O3 1.238(4) .
C5 O4 1.260(4) .
N1 Cd 2.265(3) 2_855
O2 Y 2.299(2) 3_775
O3 Y 2.255(3) 3_775
O4 Cd 2.290(2) 4_585
O4 Cd 2.411(2) 2_855
O7 Y 2.395(3) 2_745
O8 Y 2.363(2) 4_576
O1W H11 0.8641 .
O1W H12 0.7933 .
O2W H21 0.8232 .
O2W H22 0.9347 .
O3W H31 0.9254 .
O3W H32 0.9368 .
